data_7220203
loop_
_publ_author_name
'Sheremetev, Aleksei B.'
'Lyalin, Boris V.'
'Kozeev, Andrei M.'
'Palysaeva, Nadezhda V.'
'Struchkova, Marina I.'
'Suponitsky, Kyrill'

_publ_section_title
;
 A Practical Anodic Oxidation of Aminofurazans to Azofurazans: an
 environmentally friendly route
;
_journal_name_full 'RSC Adv.'
_journal_paper_doi 10.1039/C5RA05726D
_journal_year 2015
_chemical_formula_moiety 'C4 N10 O2'
_chemical_formula_sum 'C4 N10 O2'
_chemical_formula_weight 220.14
_chemical_name_systematic
; 
 ? 
;
_space_group_IT_number 19
_symmetry_cell_setting orthorhombic
_symmetry_space_group_name_Hall 'P 2ac 2ab'
_symmetry_space_group_name_H-M 'P 21 21 21'
_atom_sites_solution_hydrogens none
_atom_sites_solution_primary direct
_atom_sites_solution_secondary difmap
_audit_creation_method SHELXL-97
_audit_update_record
;
2014-06-10 deposited with the CCDC.
2015-04-17 downloaded from the CCDC.
;
_cell_angle_alpha 90.00
_cell_angle_beta 90.00
_cell_angle_gamma 90.00
_cell_formula_units_Z 4
_cell_length_a 8.1050(9)
_cell_length_b 8.5614(9)
_cell_length_c 11.3382(12)
_cell_measurement_reflns_used 1640
_cell_measurement_temperature 100(2)
_cell_measurement_theta_max 23.93
_cell_measurement_theta_min 2.98
_cell_volume 786.76(15)
_computing_cell_refinement 'SAINT (Bruker, 2009)'
_computing_data_collection 'APEX (Bruker, 2009)'
_computing_data_reduction 'SAINT (Bruker, 2009)'
_computing_molecular_graphics 'SHELXTL (Sheldrick, 2008)'
_computing_publication_material 'SHELXTL (Sheldrick, 2008) and PLATON (Spek, 2009)'
_computing_structure_refinement 'SHELXTL (Sheldrick, 2008)'
_computing_structure_solution 'SHELXTL (Sheldrick, 2008)'
_diffrn_ambient_temperature 100(2)
_diffrn_measured_fraction_theta_full 1.000
_diffrn_measured_fraction_theta_max 1.000
_diffrn_measurement_device_type 'Bruker APEX-II CCD'
_diffrn_measurement_method '\f and \w scans'
_diffrn_radiation_monochromator graphite
_diffrn_radiation_source 'sealed tube'
_diffrn_radiation_type MoK\a
_diffrn_radiation_wavelength 0.71073
_diffrn_reflns_av_R_equivalents 0.0839
_diffrn_reflns_av_sigmaI/netI 0.0490
_diffrn_reflns_limit_h_max 11
_diffrn_reflns_limit_h_min -11
_diffrn_reflns_limit_k_max 12
_diffrn_reflns_limit_k_min -12
_diffrn_reflns_limit_l_max 16
_diffrn_reflns_limit_l_min -16
_diffrn_reflns_number 11319
_diffrn_reflns_theta_full 31.13
_diffrn_reflns_theta_max 31.13
_diffrn_reflns_theta_min 2.98
_diffrn_standards_decay_% 0
_diffrn_standards_number 0
_exptl_absorpt_coefficient_mu 0.156
_exptl_absorpt_correction_type none
_exptl_crystal_colour yellow
_exptl_crystal_density_diffrn 1.859
_exptl_crystal_density_method 'not measured'
_exptl_crystal_description needle
_exptl_crystal_F_000 440
_exptl_crystal_size_max 0.21
_exptl_crystal_size_mid 0.04
_exptl_crystal_size_min 0.03
_refine_diff_density_max 0.283
_refine_diff_density_min -0.263
_refine_diff_density_rms 0.061
_refine_ls_extinction_method none
_refine_ls_goodness_of_fit_ref 1.028
_refine_ls_hydrogen_treatment none
_refine_ls_matrix_type full
_refine_ls_number_parameters 145
_refine_ls_number_reflns 1475
_refine_ls_number_restraints 0
_refine_ls_restrained_S_all 1.028
_refine_ls_R_factor_all 0.0623
_refine_ls_R_factor_gt 0.0359
_refine_ls_shift/su_max 0.000
_refine_ls_shift/su_mean 0.000
_refine_ls_structure_factor_coef Fsqd
_refine_ls_weighting_details 'calc w=1/[\s^2^(Fo^2^)+(0.0345P)^2^+0.0850P] where P=(Fo^2^+2Fc^2^)/3'
_refine_ls_weighting_scheme calc
_refine_ls_wR_factor_gt 0.0683
_refine_ls_wR_factor_ref 0.0778
_reflns_number_gt 1140
_reflns_number_total 1475
_reflns_threshold_expression I>2\s(I)
_cod_data_source_file c5ra05726d2.cif
_cod_data_source_block comp11
_cod_depositor_comments
;
The following automatic conversions were performed:

'_symmetry_cell_setting' value 'Orthorhombic' changed to
'orthorhombic' according to
/usr/data/users/saulius/crontab/automatic-downloads/rss-feeds/RSC/lib/dictionaries/cif_core.dic
dictionary named 'cif_core.dic' version 2.4.2 from 2011-04-26.

Automatic conversion script
Id: cif_fix_values 3271 2015-04-21 07:52:19Z andrius 
;
_cod_database_code 7220203

loop_
_symmetry_equiv_pos_as_xyz
'x, y, z'
'-x+1/2, -y, z+1/2'
'-x, y+1/2, -z+1/2'
'x+1/2, -y+1/2, -z'

loop_
_atom_site_label
_atom_site_type_symbol
_atom_site_fract_x
_atom_site_fract_y
_atom_site_fract_z
_atom_site_U_iso_or_equiv
_atom_site_adp_type
_atom_site_occupancy
_atom_site_symmetry_multiplicity
_atom_site_calc_flag
O1 O 1.06531(18) 0.9688(2) 0.25707(14) 0.0224(4) Uani 1 1 d
O2 O 0.22821(18) 0.75090(17) 0.06019(13) 0.0180(3) Uani 1 1 d
N1 N 0.9316(2) 0.9661(2) 0.18134(16) 0.0193(4) Uani 1 1 d
N2 N 1.0354(2) 0.8800(2) 0.35843(16) 0.0184(4) Uani 1 1 d
N3 N 0.6667(2) 0.8489(2) 0.18590(15) 0.0124(4) Uani 1 1 d
N4 N 0.6054(2) 0.7049(2) 0.20063(15) 0.0144(4) Uani 1 1 d
N5 N 0.5826(2) 0.9604(2) 0.12870(16) 0.0148(4) Uani 1 1 d
N6 N 0.3242(2) 0.6416(2) 0.12084(16) 0.0174(4) Uani 1 1 d
N7 N 0.3011(2) 0.8974(2) 0.04693(16) 0.0174(4) Uani 1 1 d
N8 N 0.7960(2) 0.7349(2) 0.42291(15) 0.0179(4) Uani 1 1 d
N9 N 0.8742(2) 0.6918(2) 0.51372(16) 0.0150(4) Uani 1 1 d
N10 N 0.9243(2) 0.6414(2) 0.59758(17) 0.0203(4) Uani 1 1 d
C1 C 0.8241(2) 0.8804(2) 0.23451(18) 0.0139(4) Uani 1 1 d
C2 C 0.8859(3) 0.8256(2) 0.34505(18) 0.0136(4) Uani 1 1 d
C3 C 0.4566(3) 0.7237(2) 0.14521(18) 0.0141(4) Uani 1 1 d
C4 C 0.4439(3) 0.8772(2) 0.10137(17) 0.0138(4) Uani 1 1 d

loop_
_atom_site_aniso_label
_atom_site_aniso_U_11
_atom_site_aniso_U_22
_atom_site_aniso_U_33
_atom_site_aniso_U_23
_atom_site_aniso_U_13
_atom_site_aniso_U_12
O1 0.0175(7) 0.0312(9) 0.0184(8) 0.0042(7) -0.0028(7) -0.0067(8)
O2 0.0164(8) 0.0177(8) 0.0199(8) 0.0017(7) -0.0054(6) -0.0011(7)
N1 0.0162(9) 0.0236(10) 0.0180(9) 0.0013(8) -0.0036(7) -0.0032(9)
N2 0.0171(9) 0.0207(9) 0.0173(8) 0.0017(8) -0.0003(7) -0.0027(8)
N3 0.0129(8) 0.0128(8) 0.0114(7) -0.0002(7) -0.0004(6) -0.0002(7)
N4 0.0146(8) 0.0121(8) 0.0165(9) 0.0001(7) -0.0010(7) -0.0033(7)
N5 0.0142(8) 0.0157(8) 0.0145(8) 0.0016(7) -0.0018(7) 0.0008(8)
N6 0.0174(9) 0.0163(9) 0.0186(9) 0.0042(8) -0.0032(7) 0.0004(8)
N7 0.0181(9) 0.0151(8) 0.0190(9) 0.0010(8) -0.0038(8) -0.0008(8)
N8 0.0143(8) 0.0214(9) 0.0179(9) 0.0047(8) -0.0039(8) -0.0030(8)
N9 0.0127(8) 0.0143(8) 0.0180(9) -0.0015(7) -0.0027(7) -0.0036(7)
N10 0.0189(9) 0.0219(10) 0.0199(9) 0.0016(8) -0.0031(8) -0.0025(8)
C1 0.0149(10) 0.0139(9) 0.0129(9) -0.0032(8) 0.0011(8) 0.0012(8)
C2 0.0133(9) 0.0126(9) 0.0149(10) -0.0014(7) 0.0000(8) 0.0005(8)
C3 0.0164(10) 0.0149(10) 0.0111(9) -0.0001(8) 0.0013(8) 0.0012(9)
C4 0.0162(10) 0.0135(9) 0.0118(8) 0.0008(8) 0.0021(8) 0.0015(9)

loop_
_atom_type_symbol
_atom_type_description
_atom_type_scat_dispersion_real
_atom_type_scat_dispersion_imag
_atom_type_scat_source
C C 0.0033 0.0016 'International Tables Vol C Tables 4.2.6.8 and 6.1.1.4'
N N 0.0061 0.0033 'International Tables Vol C Tables 4.2.6.8 and 6.1.1.4'
O O 0.0106 0.0060 'International Tables Vol C Tables 4.2.6.8 and 6.1.1.4'

loop_
_geom_angle_atom_site_label_1
_geom_angle_atom_site_label_2
_geom_angle_atom_site_label_3
_geom_angle
N1 O1 N2 111.42(15)
N7 O2 N6 114.80(15)
C1 N1 O1 104.41(17)
C2 N2 O1 105.01(17)
N4 N3 N5 121.80(16)
N4 N3 C1 117.46(17)
N5 N3 C1 120.74(17)
N3 N4 C3 99.28(16)
N3 N5 C4 99.05(16)
C3 N6 O2 101.55(16)
C4 N7 O2 101.71(16)
N9 N8 C2 114.81(18)
N10 N9 N8 170.2(2)
N1 C1 N3 122.39(18)
N1 C1 C2 111.11(18)
N3 C1 C2 126.51(19)
N2 C2 N8 127.9(2)
N2 C2 C1 108.04(18)
N8 C2 C1 124.0(2)
N6 C3 N4 138.9(2)
N6 C3 C4 111.47(19)
N4 C3 C4 109.60(18)
N7 C4 N5 139.3(2)
N7 C4 C3 110.47(19)
N5 C4 C3 110.26(18)

loop_
_geom_bond_atom_site_label_1
_geom_bond_atom_site_label_2
_geom_bond_distance
O1 N1 1.383(2)
O1 N2 1.399(2)
O2 N7 1.394(2)
O2 N6 1.398(2)
N1 C1 1.289(3)
N2 C2 1.307(3)
N3 N4 1.340(2)
N3 N5 1.340(2)
N3 C1 1.415(3)
N4 C3 1.370(3)
N5 C4 1.366(3)
N6 C3 1.312(3)
N7 C4 1.324(3)
N8 N9 1.264(2)
N8 C2 1.383(3)
N9 N10 1.120(2)
C1 C2 1.429(3)
C3 C4 1.409(3)

loop_
_geom_torsion_atom_site_label_1
_geom_torsion_atom_site_label_2
_geom_torsion_atom_site_label_3
_geom_torsion_atom_site_label_4
_geom_torsion
N2 O1 N1 C1 0.5(2)
N1 O1 N2 C2 -0.5(2)
N5 N3 N4 C3 -0.5(2)
C1 N3 N4 C3 178.76(16)
N4 N3 N5 C4 0.0(2)
C1 N3 N5 C4 -179.15(16)
N7 O2 N6 C3 0.4(2)
N6 O2 N7 C4 -0.4(2)
O1 N1 C1 N3 179.57(17)
O1 N1 C1 C2 -0.2(2)
N4 N3 C1 N1 141.4(2)
N5 N3 C1 N1 -39.3(3)
N4 N3 C1 C2 -38.8(3)
N5 N3 C1 C2 140.4(2)
O1 N2 C2 N8 -177.67(19)
O1 N2 C2 C1 0.4(2)
N9 N8 C2 N2 -5.4(3)
N9 N8 C2 C1 176.9(2)
N1 C1 C2 N2 -0.1(3)
N3 C1 C2 N2 -179.88(19)
N1 C1 C2 N8 178.04(19)
N3 C1 C2 N8 -1.8(3)
O2 N6 C3 N4 -179.8(2)
O2 N6 C3 C4 -0.2(2)
N3 N4 C3 N6 -179.7(3)
N3 N4 C3 C4 0.7(2)
O2 N7 C4 N5 -179.1(2)
O2 N7 C4 C3 0.3(2)
N3 N5 C4 N7 179.8(2)
N3 N5 C4 C3 0.4(2)
N6 C3 C4 N7 -0.1(2)
N4 C3 C4 N7 179.68(17)
N6 C3 C4 N5 179.53(18)
N4 C3 C4 N5 -0.7(2)
